data_7106260
loop_
_publ_author_name
'Allison L. Brazeau'
'Anton S. Nikouline'
'Paul J. Ragogna'

_publ_section_title
;
 A base-stabilised arsenic(III) dication
;
_journal_name_full Chem.Commun.
_journal_page_first 4817
_journal_paper_doi 10.1039/c1cc10949a
_journal_volume 47
_journal_year 2011
_chemical_formula_moiety 'C38 H42 As N5, 2(C F3 O3 S), C H2 Cl2'
_chemical_formula_sum 'C41 H44 As Cl2 F6 N5 O6 S2'
_chemical_formula_weight 1026.75
_chemical_name_systematic
;
?
;
_space_group_IT_number 15
_symmetry_cell_setting monoclinic
_symmetry_space_group_name_Hall '-C 2yc'
_symmetry_space_group_name_H-M 'C 1 2/c 1'
_atom_sites_solution_hydrogens geom
_atom_sites_solution_primary direct
_atom_sites_solution_secondary difmap
_audit_creation_method SHELXL-97
_cell_angle_alpha 90.00
_cell_angle_beta 109.257(5)
_cell_angle_gamma 90.00
_cell_formula_units_Z 8
_cell_length_a 46.542(6)
_cell_length_b 11.8257(13)
_cell_length_c 17.160(2)
_cell_measurement_reflns_used 3540
_cell_measurement_temperature 150(2)
_cell_measurement_theta_max 27.15
_cell_measurement_theta_min 1.00
_cell_volume 8916.3(19)
_computing_cell_refinement 'Bruker SAINT'
_computing_data_collection 'Bruker APEX2'
_computing_data_reduction 'Bruker SAINT'
_computing_molecular_graphics 'Bruker SHELXTL'
_computing_publication_material 'Bruker SHELXTL'
_computing_structure_refinement 'SHELXL-97 (Sheldrick, 2008)'
_computing_structure_solution 'SHELXS-97 (Sheldrick, 2008)'
_diffrn_ambient_temperature 150(2)
_diffrn_measured_fraction_theta_full 0.999
_diffrn_measured_fraction_theta_max 0.999
_diffrn_measurement_device_type 'Bruker APEX-II CCD'
_diffrn_measurement_method '\f and \w scans'
_diffrn_radiation_monochromator graphite
_diffrn_radiation_source 'fine-focus sealed tube'
_diffrn_radiation_type MoK\a
_diffrn_radiation_wavelength 0.71073
_diffrn_reflns_av_R_equivalents 0.1722
_diffrn_reflns_av_sigmaI/netI 0.1276
_diffrn_reflns_limit_h_max 59
_diffrn_reflns_limit_h_min -59
_diffrn_reflns_limit_k_max 13
_diffrn_reflns_limit_k_min -15
_diffrn_reflns_limit_l_max 21
_diffrn_reflns_limit_l_min -21
_diffrn_reflns_number 77657
_diffrn_reflns_theta_full 27.13
_diffrn_reflns_theta_max 27.13
_diffrn_reflns_theta_min 0.93
_exptl_absorpt_coefficient_mu 1.053
_exptl_absorpt_correction_T_max 0.9492
_exptl_absorpt_correction_T_min 0.8412
_exptl_absorpt_correction_type multi-scan
_exptl_crystal_colour yellow
_exptl_crystal_density_diffrn 1.530
_exptl_crystal_density_method 'not measured'
_exptl_crystal_description plate
_exptl_crystal_F_000 4208
_exptl_crystal_size_max 0.17
_exptl_crystal_size_mid 0.15
_exptl_crystal_size_min 0.05
_refine_diff_density_max 0.640
_refine_diff_density_min -0.618
_refine_diff_density_rms 0.139
_refine_ls_extinction_method none
_refine_ls_goodness_of_fit_ref 0.986
_refine_ls_hydrogen_treatment constr
_refine_ls_matrix_type full
_refine_ls_number_parameters 568
_refine_ls_number_reflns 9860
_refine_ls_number_restraints 0
_refine_ls_restrained_S_all 0.986
_refine_ls_R_factor_all 0.1432
_refine_ls_R_factor_gt 0.0601
_refine_ls_shift/su_max 0.000
_refine_ls_shift/su_mean 0.000
_refine_ls_structure_factor_coef Fsqd
_refine_ls_weighting_details 'calc w=1/[\s^2^(Fo^2^)+(0.0838P)^2^+0.0000P] where P=(Fo^2^+2Fc^2^)/3'
_refine_ls_weighting_scheme calc
_refine_ls_wR_factor_gt 0.1351
_refine_ls_wR_factor_ref 0.1763
_reflns_number_gt 5340
_reflns_number_total 9860
_reflns_threshold_expression >2sigma(I)
_cod_data_source_file c1cc10949a.txt
_cod_data_source_block 2[OTf]2
_cod_original_cell_volume 8916.1(18)
_cod_original_sg_symbol_Hall -C2yc
_cod_original_sg_symbol_H-M C2/c
_cod_database_code 7106260

loop_
_symmetry_equiv_pos_as_xyz
'x, y, z'
'-x, y, -z+1/2'
'x+1/2, y+1/2, z'
'-x+1/2, y+1/2, -z+1/2'
'-x, -y, -z'
'x, -y, z-1/2'
'-x+1/2, -y+1/2, -z'
'x+1/2, -y+1/2, z-1/2'

loop_
_atom_site_label
_atom_site_type_symbol
_atom_site_fract_x
_atom_site_fract_y
_atom_site_fract_z
_atom_site_U_iso_or_equiv
_atom_site_adp_type
_atom_site_occupancy
_atom_site_symmetry_multiplicity
_atom_site_calc_flag
_atom_site_refinement_flags
_atom_site_disorder_assembly
_atom_site_disorder_group
As1 As -0.163927(12) 0.75958(4) 0.43429(3) 0.02136(15) Uani 1 1 d . . .
S2 S -0.08453(3) 0.78297(11) 0.10836(9) 0.0268(3) Uani 1 1 d . . .
S1 S -0.23208(3) 1.40724(12) 0.77150(9) 0.0299(3) Uani 1 1 d . . .
F3 F -0.25056(8) 1.2638(3) 0.6486(2) 0.0503(9) Uani 1 1 d . . .
F6 F -0.03266(8) 0.6901(3) 0.1124(3) 0.0595(11) Uani 1 1 d . . .
F2 F -0.21226(7) 1.2055(3) 0.7486(2) 0.0446(9) Uani 1 1 d . . .
F5 F -0.03623(8) 0.7257(3) 0.2316(2) 0.0594(11) Uani 1 1 d . . .
F1 F -0.25708(8) 1.2059(3) 0.7605(2) 0.0482(9) Uani 1 1 d . . .
F4 F -0.02852(7) 0.8603(3) 0.1569(2) 0.0476(9) Uani 1 1 d . . .
O3 O -0.26266(8) 1.4496(3) 0.7519(3) 0.0415(11) Uani 1 1 d . . .
O2 O -0.21596(8) 1.3906(3) 0.8585(2) 0.0348(9) Uani 1 1 d . . .
O1 O -0.21399(9) 1.4570(3) 0.7266(3) 0.0443(11) Uani 1 1 d . . .
O6 O -0.08764(8) 0.8356(3) 0.0298(2) 0.0284(8) Uani 1 1 d . . .
O5 O -0.09174(8) 0.8549(3) 0.1666(2) 0.0399(10) Uani 1 1 d . . .
O4 O -0.09621(9) 0.6699(3) 0.1021(2) 0.0394(10) Uani 1 1 d . . .
N5 N -0.16349(9) 0.6659(3) 0.5306(3) 0.0225(10) Uani 1 1 d . . .
N2 N -0.11661(9) 0.7467(3) 0.4715(2) 0.0202(9) Uani 1 1 d . . .
N4 N -0.20119(9) 0.8255(3) 0.4673(2) 0.0196(9) Uani 1 1 d . . .
N3 N -0.09209(9) 0.9301(3) 0.5000(3) 0.0212(9) Uani 1 1 d . . .
H3B H -0.0964 1.0027 0.4987 0.025 Uiso 1 1 calc R . .
N1 N -0.14343(9) 0.8901(3) 0.4851(2) 0.0192(9) Uani 1 1 d . . .
C32 C -0.22263(11) 0.8356(4) 0.5753(3) 0.0275(12) Uani 1 1 d . . .
H32A H -0.2239 0.8076 0.6259 0.033 Uiso 1 1 calc R . .
C29 C -0.21914(11) 0.9106(4) 0.4273(3) 0.0253(12) Uani 1 1 d . . .
H29A H -0.2182 0.9349 0.3754 0.030 Uiso 1 1 calc R . .
C38 C -0.14480(12) 0.5752(4) 0.5516(3) 0.0269(12) Uani 1 1 d . . .
H38A H -0.1315 0.5588 0.5213 0.032 Uiso 1 1 calc R . .
C11 C -0.09654(11) 0.6825(4) 0.4397(3) 0.0209(11) Uani 1 1 d . . .
C40 C -0.04360(13) 0.7635(5) 0.1540(4) 0.0352(14) Uani 1 1 d . . .
C18 C -0.03522(14) 0.4992(5) 0.3443(4) 0.0480(17) Uani 1 1 d . . .
H18A H -0.0415 0.5103 0.2845 0.072 Uiso 1 1 calc R . .
H18B H -0.0353 0.4183 0.3565 0.072 Uiso 1 1 calc R . .
H18C H -0.0147 0.5295 0.3702 0.072 Uiso 1 1 calc R . .
C14 C -0.05703(13) 0.5601(4) 0.3779(4) 0.0313(13) Uani 1 1 d . . .
C27 C 0.03187(12) 0.7944(5) 0.5680(4) 0.0377(15) Uani 1 1 d . . .
H27A H 0.0373 0.7967 0.5175 0.057 Uiso 1 1 calc R . .
H27B H 0.0341 0.7169 0.5895 0.057 Uiso 1 1 calc R . .
H27C H 0.0454 0.8448 0.6094 0.057 Uiso 1 1 calc R . .
C15 C -0.05358(12) 0.5584(4) 0.4608(4) 0.0320(14) Uani 1 1 d . . .
H15A H -0.0372 0.5162 0.4969 0.038 Uiso 1 1 calc R . .
C24 C -0.01812(12) 0.8674(4) 0.4716(4) 0.0301(13) Uani 1 1 d . . .
H24A H -0.0092 0.8690 0.4292 0.036 Uiso 1 1 calc R . .
C8 C -0.14279(12) 0.9467(5) 0.6518(3) 0.0325(13) Uani 1 1 d . . .
H8A H -0.1334 0.8806 0.6357 0.049 Uiso 1 1 calc R . .
H8B H -0.1590 0.9218 0.6725 0.049 Uiso 1 1 calc R . .
H8C H -0.1274 0.9884 0.6952 0.049 Uiso 1 1 calc R . .
C36 C -0.16421(12) 0.5304(4) 0.6596(3) 0.0283(12) Uani 1 1 d . . .
H36A H -0.1643 0.4840 0.7047 0.034 Uiso 1 1 calc R . .
C25 C -0.04809(12) 0.9005(4) 0.4524(3) 0.0232(11) Uani 1 1 d . . .
C12 C -0.10145(12) 0.6806(4) 0.3549(3) 0.0235(12) Uani 1 1 d . . .
C26 C -0.05658(13) 0.8780(5) 0.6671(3) 0.0355(14) Uani 1 1 d . . .
H26A H -0.0778 0.9034 0.6451 0.053 Uiso 1 1 calc R . .
H26B H -0.0447 0.9322 0.7085 0.053 Uiso 1 1 calc R . .
H26C H -0.0558 0.8035 0.6927 0.053 Uiso 1 1 calc R . .
C2 C -0.15391(10) 0.9996(4) 0.5002(3) 0.0215(11) Uani 1 1 d . . .
C20 C -0.06070(11) 0.8983(4) 0.5166(3) 0.0207(11) Uani 1 1 d . . .
C39 C -0.23816(12) 1.2654(5) 0.7301(3) 0.0330(13) Uani 1 1 d . . .
C30 C -0.23896(11) 0.9635(4) 0.4604(3) 0.0280(12) Uani 1 1 d . . .
H30A H -0.2514 1.0241 0.4318 0.034 Uiso 1 1 calc R . .
C13 C -0.08144(12) 0.6197(4) 0.3251(3) 0.0294(13) Uani 1 1 d . . .
H13A H -0.0846 0.6192 0.2675 0.035 Uiso 1 1 calc R . .
C35 C -0.18365(11) 0.6229(4) 0.6371(3) 0.0238(12) Uani 1 1 d . . .
H35A H -0.1971 0.6400 0.6667 0.029 Uiso 1 1 calc R . .
C31 C -0.24053(12) 0.9276(4) 0.5352(4) 0.0304(13) Uani 1 1 d . . .
H31A H -0.2536 0.9646 0.5594 0.037 Uiso 1 1 calc R . .
C10 C -0.16118(12) 1.0526(5) 0.3512(3) 0.0292(13) Uani 1 1 d . . .
H10A H -0.1509 0.9800 0.3527 0.044 Uiso 1 1 calc R . .
H10B H -0.1493 1.1129 0.3373 0.044 Uiso 1 1 calc R . .
H10C H -0.1815 1.0497 0.3094 0.044 Uiso 1 1 calc R . .
C3 C -0.15605(11) 1.0226(4) 0.5778(3) 0.0235(11) Uani 1 1 d . . .
C34 C -0.18325(11) 0.6895(4) 0.5714(3) 0.0218(11) Uani 1 1 d . . .
C28 C -0.06616(13) 0.9396(5) 0.3670(3) 0.0358(14) Uani 1 1 d . . .
H28A H -0.0534 0.9364 0.3317 0.054 Uiso 1 1 calc R . .
H28B H -0.0730 1.0176 0.3694 0.054 Uiso 1 1 calc R . .
H28C H -0.0839 0.8905 0.3442 0.054 Uiso 1 1 calc R . .
C23 C -0.00065(12) 0.8325(4) 0.5489(4) 0.0286(13) Uani 1 1 d . . .
C17 C -0.12806(12) 0.7420(5) 0.2942(3) 0.0296(12) Uani 1 1 d . . .
H17A H -0.1401 0.7792 0.3242 0.044 Uiso 1 1 calc R . .
H17B H -0.1409 0.6876 0.2549 0.044 Uiso 1 1 calc R . .
H17C H -0.1204 0.7989 0.2644 0.044 Uiso 1 1 calc R . .
C16 C -0.07316(11) 0.6164(4) 0.4948(3) 0.0240(12) Uani 1 1 d . . .
C6 C -0.17830(11) 1.1757(4) 0.4477(3) 0.0284(13) Uani 1 1 d . . .
H6A H -0.1850 1.2296 0.4044 0.034 Uiso 1 1 calc R . .
C1 C -0.11491(11) 0.8577(4) 0.4867(3) 0.0186(11) Uani 1 1 d . . .
C37 C -0.14476(12) 0.5064(4) 0.6162(3) 0.0295(13) Uani 1 1 d . . .
H37A H -0.1315 0.4431 0.6307 0.035 Uiso 1 1 calc R . .
C21 C -0.04340(11) 0.8704(4) 0.5977(3) 0.0252(12) Uani 1 1 d . . .
C7 C -0.16415(11) 1.0762(4) 0.4350(3) 0.0228(11) Uani 1 1 d . . .
C33 C -0.20315(11) 0.7871(4) 0.5393(3) 0.0222(11) Uani 1 1 d . . .
C22 C -0.01336(11) 0.8365(4) 0.6124(3) 0.0295(13) Uani 1 1 d . . .
H22A H -0.0012 0.8157 0.6668 0.035 Uiso 1 1 calc R . .
C4 C -0.17109(11) 1.1228(5) 0.5869(3) 0.0295(13) Uani 1 1 d . . .
H4A H -0.1732 1.1395 0.6388 0.035 Uiso 1 1 calc R . .
C19 C -0.06820(12) 0.6059(5) 0.5851(3) 0.0326(13) Uani 1 1 d . . .
H19A H -0.0507 0.5568 0.6107 0.049 Uiso 1 1 calc R . .
H19B H -0.0864 0.5733 0.5932 0.049 Uiso 1 1 calc R . .
H19C H -0.0643 0.6809 0.6108 0.049 Uiso 1 1 calc R . .
C5 C -0.18273(12) 1.1968(5) 0.5224(4) 0.0323(14) Uani 1 1 d . . .
C9 C -0.20069(13) 1.3007(5) 0.5320(4) 0.0457(17) Uani 1 1 d . . .
H9A H -0.2073 1.3431 0.4800 0.069 Uiso 1 1 calc R . .
H9B H -0.1878 1.3489 0.5761 0.069 Uiso 1 1 calc R . .
H9C H -0.2186 1.2768 0.5459 0.069 Uiso 1 1 calc R . .
Cl1 Cl -0.15166(4) 0.57305(14) 0.86749(10) 0.0499(4) Uani 1 1 d . . .
Cl2 Cl -0.11239(4) 0.71221(16) 0.80338(12) 0.0625(5) Uani 1 1 d . . .
C41 C -0.11659(15) 0.6439(6) 0.8904(4) 0.0559(19) Uani 1 1 d . . .
H41A H -0.0998 0.5888 0.9122 0.067 Uiso 1 1 calc R . .
H41B H -0.1149 0.7008 0.9341 0.067 Uiso 1 1 calc R . .

loop_
_atom_site_aniso_label
_atom_site_aniso_U_11
_atom_site_aniso_U_22
_atom_site_aniso_U_33
_atom_site_aniso_U_23
_atom_site_aniso_U_13
_atom_site_aniso_U_12
As1 0.0207(3) 0.0258(3) 0.0193(3) -0.0027(2) 0.0089(2) -0.0050(2)
S2 0.0226(7) 0.0275(7) 0.0309(8) 0.0048(6) 0.0097(6) -0.0003(6)
S1 0.0244(7) 0.0350(8) 0.0311(8) 0.0111(6) 0.0104(6) 0.0041(6)
F3 0.043(2) 0.069(3) 0.0299(19) 0.0004(18) 0.0000(16) 0.0004(19)
F6 0.048(2) 0.050(2) 0.087(3) 0.009(2) 0.031(2) 0.0200(19)
F2 0.0351(19) 0.051(2) 0.043(2) -0.0050(17) 0.0055(16) 0.0153(17)
F5 0.036(2) 0.090(3) 0.047(2) 0.036(2) 0.0062(17) 0.005(2)
F1 0.050(2) 0.041(2) 0.059(3) 0.0081(18) 0.0251(19) -0.0066(18)
F4 0.0286(18) 0.053(2) 0.061(3) 0.0046(19) 0.0138(17) -0.0101(17)
O3 0.029(2) 0.041(2) 0.056(3) 0.020(2) 0.016(2) 0.0146(19)
O2 0.035(2) 0.040(2) 0.030(2) 0.0043(18) 0.0105(18) 0.0147(19)
O1 0.040(2) 0.053(3) 0.049(3) 0.006(2) 0.026(2) -0.012(2)
O6 0.036(2) 0.026(2) 0.025(2) 0.0031(16) 0.0112(17) 0.0012(17)
O5 0.034(2) 0.050(3) 0.039(3) -0.006(2) 0.018(2) 0.001(2)
O4 0.039(2) 0.028(2) 0.047(3) 0.0088(19) 0.009(2) -0.0083(19)
N5 0.018(2) 0.022(2) 0.027(3) -0.0016(19) 0.0071(19) -0.0055(19)
N2 0.021(2) 0.020(2) 0.022(2) -0.0010(19) 0.0101(17) -0.0026(19)
N4 0.018(2) 0.021(2) 0.022(2) -0.0028(18) 0.0082(18) -0.0054(18)
N3 0.017(2) 0.015(2) 0.030(3) -0.0006(18) 0.0057(19) 0.0002(18)
N1 0.019(2) 0.018(2) 0.021(2) -0.0002(18) 0.0064(18) -0.0025(18)
C32 0.029(3) 0.029(3) 0.029(3) 0.007(2) 0.017(3) 0.003(3)
C29 0.025(3) 0.027(3) 0.021(3) 0.000(2) 0.002(2) -0.006(2)
C38 0.025(3) 0.022(3) 0.039(3) -0.006(2) 0.017(3) -0.004(2)
C11 0.024(3) 0.016(3) 0.027(3) -0.001(2) 0.015(2) -0.001(2)
C40 0.029(3) 0.041(4) 0.036(3) 0.011(3) 0.012(3) 0.006(3)
C18 0.058(4) 0.039(4) 0.061(5) 0.005(3) 0.039(4) 0.013(3)
C14 0.035(3) 0.025(3) 0.041(4) 0.005(3) 0.021(3) 0.004(3)
C27 0.026(3) 0.032(3) 0.057(4) -0.003(3) 0.017(3) 0.007(3)
C15 0.029(3) 0.018(3) 0.047(4) 0.009(3) 0.010(3) 0.001(2)
C24 0.034(3) 0.022(3) 0.040(4) -0.003(3) 0.020(3) -0.007(3)
C8 0.032(3) 0.043(4) 0.022(3) -0.004(3) 0.008(3) -0.001(3)
C36 0.030(3) 0.028(3) 0.028(3) 0.003(2) 0.011(2) -0.001(3)
C25 0.028(3) 0.012(3) 0.030(3) 0.003(2) 0.011(2) -0.004(2)
C12 0.028(3) 0.018(3) 0.029(3) 0.003(2) 0.015(2) -0.002(2)
C26 0.036(3) 0.045(4) 0.025(3) 0.003(3) 0.009(3) 0.010(3)
C2 0.017(3) 0.023(3) 0.025(3) -0.005(2) 0.008(2) -0.001(2)
C20 0.019(3) 0.019(3) 0.026(3) 0.000(2) 0.011(2) 0.000(2)
C39 0.026(3) 0.045(4) 0.028(3) 0.004(3) 0.008(2) 0.000(3)
C30 0.021(3) 0.027(3) 0.035(3) 0.004(3) 0.007(2) 0.000(2)
C13 0.036(3) 0.025(3) 0.031(3) -0.004(2) 0.017(3) -0.008(3)
C35 0.025(3) 0.024(3) 0.025(3) 0.000(2) 0.011(2) -0.003(2)
C31 0.028(3) 0.029(3) 0.038(3) 0.001(3) 0.016(3) 0.005(3)
C10 0.028(3) 0.036(3) 0.023(3) 0.010(2) 0.009(2) 0.006(3)
C3 0.014(2) 0.030(3) 0.027(3) -0.003(2) 0.008(2) -0.003(2)
C34 0.020(3) 0.021(3) 0.029(3) -0.006(2) 0.014(2) -0.003(2)
C28 0.039(3) 0.039(4) 0.030(3) 0.003(3) 0.013(3) -0.007(3)
C23 0.026(3) 0.019(3) 0.041(4) -0.002(3) 0.012(3) 0.000(2)
C17 0.026(3) 0.037(3) 0.026(3) 0.000(3) 0.010(2) 0.004(3)
C16 0.026(3) 0.017(3) 0.028(3) 0.002(2) 0.008(2) -0.005(2)
C6 0.021(3) 0.024(3) 0.038(3) 0.002(3) 0.008(2) -0.004(2)
C1 0.023(3) 0.019(3) 0.014(2) 0.003(2) 0.007(2) -0.001(2)
C37 0.031(3) 0.023(3) 0.036(3) 0.003(2) 0.012(3) 0.002(3)
C21 0.024(3) 0.027(3) 0.022(3) -0.004(2) 0.005(2) 0.003(2)
C7 0.017(2) 0.025(3) 0.028(3) 0.001(2) 0.009(2) -0.005(2)
C33 0.016(2) 0.022(3) 0.028(3) 0.000(2) 0.007(2) -0.004(2)
C22 0.021(3) 0.033(3) 0.030(3) -0.003(3) 0.002(2) 0.002(2)
C4 0.020(3) 0.041(3) 0.027(3) -0.017(3) 0.007(2) -0.005(3)
C19 0.036(3) 0.030(3) 0.027(3) 0.007(3) 0.003(3) 0.001(3)
C5 0.023(3) 0.030(3) 0.044(4) -0.014(3) 0.011(3) -0.005(3)
C9 0.031(3) 0.039(4) 0.060(5) -0.025(3) 0.005(3) 0.006(3)
Cl1 0.0546(10) 0.0535(10) 0.0406(10) -0.0049(8) 0.0143(8) 0.0097(8)
Cl2 0.0503(11) 0.0628(12) 0.0621(12) -0.0010(10) 0.0017(9) -0.0117(9)
C41 0.052(4) 0.057(5) 0.040(4) -0.004(3) -0.010(3) 0.005(4)

loop_
_atom_type_symbol
_atom_type_description
_atom_type_scat_dispersion_real
_atom_type_scat_dispersion_imag
_atom_type_scat_source
C C 0.0033 0.0016 'International Tables Vol C Tables 4.2.6.8 and 6.1.1.4'
H H 0.0000 0.0000 'International Tables Vol C Tables 4.2.6.8 and 6.1.1.4'
N N 0.0061 0.0033 'International Tables Vol C Tables 4.2.6.8 and 6.1.1.4'
O O 0.0106 0.0060 'International Tables Vol C Tables 4.2.6.8 and 6.1.1.4'
F F 0.0171 0.0103 'International Tables Vol C Tables 4.2.6.8 and 6.1.1.4'
S S 0.1246 0.1234 'International Tables Vol C Tables 4.2.6.8 and 6.1.1.4'
As As 0.0499 2.0058 'International Tables Vol C Tables 4.2.6.8 and 6.1.1.4'
Cl Cl 0.1484 0.1585 'International Tables Vol C Tables 4.2.6.8 and 6.1.1.4'

loop_
_geom_angle_atom_site_label_1
_geom_angle_atom_site_label_2
_geom_angle_atom_site_label_3
_geom_angle
_geom_angle_site_symmetry_1
_geom_angle_site_symmetry_3
_geom_angle_publ_flag
N1 As1 N5 102.05(17) . . ?
N1 As1 N2 65.99(16) . . ?
N5 As1 N2 89.14(15) . . ?
N1 As1 N4 84.80(16) . . ?
N5 As1 N4 76.68(16) . . ?
N2 As1 N4 144.19(15) . . ?
N1 As1 C1 33.78(16) . . ?
N5 As1 C1 101.89(16) . . ?
N2 As1 C1 33.00(15) . . ?
N4 As1 C1 117.87(15) . . ?
O5 S2 O4 115.8(2) . . ?
O5 S2 O6 114.8(2) . . ?
O4 S2 O6 114.3(2) . . ?
O5 S2 C40 103.2(3) . . ?
O4 S2 C40 103.4(3) . . ?
O6 S2 C40 103.0(2) . . ?
O3 S1 O1 116.1(2) . . ?
O3 S1 O2 115.1(2) . . ?
O1 S1 O2 114.3(2) . . ?
O3 S1 C39 102.5(3) . . ?
O1 S1 C39 102.2(3) . . ?
O2 S1 C39 103.9(2) . . ?
C38 N5 C34 120.8(4) . . ?
C38 N5 As1 119.6(3) . . ?
C34 N5 As1 119.5(3) . . ?
C1 N2 C11 126.0(4) . . ?
C1 N2 As1 88.7(3) . . ?
C11 N2 As1 132.2(3) . . ?
C29 N4 C33 120.1(4) . . ?
C29 N4 As1 124.0(3) . . ?
C33 N4 As1 115.2(3) . . ?
C1 N3 C20 124.6(4) . . ?
C1 N3 H3B 117.7 . . ?
C20 N3 H3B 117.7 . . ?
C1 N1 C2 129.1(4) . . ?
C1 N1 As1 96.9(3) . . ?
C2 N1 As1 132.5(3) . . ?
C33 C32 C31 118.3(5) . . ?
C33 C32 H32A 120.8 . . ?
C31 C32 H32A 120.8 . . ?
N4 C29 C30 121.1(5) . . ?
N4 C29 H29A 119.5 . . ?
C30 C29 H29A 119.5 . . ?
N5 C38 C37 120.9(5) . . ?
N5 C38 H38A 119.5 . . ?
C37 C38 H38A 119.5 . . ?
C12 C11 C16 120.7(4) . . ?
C12 C11 N2 119.9(4) . . ?
C16 C11 N2 119.3(4) . . ?
F6 C40 F4 106.9(4) . . ?
F6 C40 F5 107.4(5) . . ?
F4 C40 F5 106.9(5) . . ?
F6 C40 S2 112.6(4) . . ?
F4 C40 S2 111.7(4) . . ?
F5 C40 S2 111.1(4) . . ?
C14 C18 H18A 109.5 . . ?
C14 C18 H18B 109.5 . . ?
H18A C18 H18B 109.5 . . ?
C14 C18 H18C 109.5 . . ?
H18A C18 H18C 109.5 . . ?
H18B C18 H18C 109.5 . . ?
C15 C14 C13 118.2(5) . . ?
C15 C14 C18 121.6(5) . . ?
C13 C14 C18 120.2(5) . . ?
C23 C27 H27A 109.5 . . ?
C23 C27 H27B 109.5 . . ?
H27A C27 H27B 109.5 . . ?
C23 C27 H27C 109.5 . . ?
H27A C27 H27C 109.5 . . ?
H27B C27 H27C 109.5 . . ?
C14 C15 C16 123.2(5) . . ?
C14 C15 H15A 118.4 . . ?
C16 C15 H15A 118.4 . . ?
C23 C24 C25 123.1(5) . . ?
C23 C24 H24A 118.4 . . ?
C25 C24 H24A 118.4 . . ?
C3 C8 H8A 109.5 . . ?
C3 C8 H8B 109.5 . . ?
H8A C8 H8B 109.5 . . ?
C3 C8 H8C 109.5 . . ?
H8A C8 H8C 109.5 . . ?
H8B C8 H8C 109.5 . . ?
C37 C36 C35 119.7(5) . . ?
C37 C36 H36A 120.2 . . ?
C35 C36 H36A 120.2 . . ?
C24 C25 C20 117.2(5) . . ?
C24 C25 C28 121.1(5) . . ?
C20 C25 C28 121.7(5) . . ?
C11 C12 C13 119.2(5) . . ?
C11 C12 C17 121.6(4) . . ?
C13 C12 C17 119.2(5) . . ?
C21 C26 H26A 109.5 . . ?
C21 C26 H26B 109.5 . . ?
H26A C26 H26B 109.5 . . ?
C21 C26 H26C 109.5 . . ?
H26A C26 H26C 109.5 . . ?
H26B C26 H26C 109.5 . . ?
C3 C2 C7 121.8(5) . . ?
C3 C2 N1 118.9(4) . . ?
C7 C2 N1 119.1(4) . . ?
C21 C20 C25 122.1(5) . . ?
C21 C20 N3 118.1(4) . . ?
C25 C20 N3 119.8(5) . . ?
F3 C39 F2 106.7(4) . . ?
F3 C39 F1 106.6(4) . . ?
F2 C39 F1 106.3(4) . . ?
F3 C39 S1 112.7(4) . . ?
F2 C39 S1 112.6(4) . . ?
F1 C39 S1 111.5(4) . . ?
C31 C30 C29 119.4(5) . . ?
C31 C30 H30A 120.3 . . ?
C29 C30 H30A 120.3 . . ?
C14 C13 C12 121.5(5) . . ?
C14 C13 H13A 119.3 . . ?
C12 C13 H13A 119.3 . . ?
C34 C35 C36 119.5(5) . . ?
C34 C35 H35A 120.2 . . ?
C36 C35 H35A 120.2 . . ?
C30 C31 C32 119.4(5) . . ?
C30 C31 H31A 120.3 . . ?
C32 C31 H31A 120.3 . . ?
C7 C10 H10A 109.5 . . ?
C7 C10 H10B 109.5 . . ?
H10A C10 H10B 109.5 . . ?
C7 C10 H10C 109.5 . . ?
H10A C10 H10C 109.5 . . ?
H10B C10 H10C 109.5 . . ?
C2 C3 C4 117.6(5) . . ?
C2 C3 C8 123.3(5) . . ?
C4 C3 C8 119.1(5) . . ?
N5 C34 C35 119.9(5) . . ?
N5 C34 C33 114.8(4) . . ?
C35 C34 C33 125.3(4) . . ?
C25 C28 H28A 109.5 . . ?
C25 C28 H28B 109.5 . . ?
H28A C28 H28B 109.5 . . ?
C25 C28 H28C 109.5 . . ?
H28A C28 H28C 109.5 . . ?
H28B C28 H28C 109.5 . . ?
C24 C23 C22 118.3(5) . . ?
C24 C23 C27 122.1(5) . . ?
C22 C23 C27 119.5(5) . . ?
C12 C17 H17A 109.5 . . ?
C12 C17 H17B 109.5 . . ?
H17A C17 H17B 109.5 . . ?
C12 C17 H17C 109.5 . . ?
H17A C17 H17C 109.5 . . ?
H17B C17 H17C 109.5 . . ?
C15 C16 C11 116.8(5) . . ?
C15 C16 C19 119.2(5) . . ?
C11 C16 C19 124.0(5) . . ?
C5 C6 C7 121.1(5) . . ?
C5 C6 H6A 119.5 . . ?
C7 C6 H6A 119.5 . . ?
N3 C1 N2 131.4(4) . . ?
N3 C1 N1 122.6(4) . . ?
N2 C1 N1 106.0(4) . . ?
N3 C1 As1 165.0(4) . . ?
N2 C1 As1 58.3(2) . . ?
N1 C1 As1 49.3(2) . . ?
C38 C37 C36 119.2(5) . . ?
C38 C37 H37A 120.4 . . ?
C36 C37 H37A 120.4 . . ?
C22 C21 C20 117.5(5) . . ?
C22 C21 C26 121.2(5) . . ?
C20 C21 C26 121.3(4) . . ?
C2 C7 C6 118.3(5) . . ?
C2 C7 C10 121.9(4) . . ?
C6 C7 C10 119.8(5) . . ?
N4 C33 C32 121.6(5) . . ?
N4 C33 C34 112.6(4) . . ?
C32 C33 C34 125.8(5) . . ?
C21 C22 C23 121.6(5) . . ?
C21 C22 H22A 119.2 . . ?
C23 C22 H22A 119.2 . . ?
C5 C4 C3 121.6(5) . . ?
C5 C4 H4A 119.2 . . ?
C3 C4 H4A 119.2 . . ?
C16 C19 H19A 109.5 . . ?
C16 C19 H19B 109.5 . . ?
H19A C19 H19B 109.5 . . ?
C16 C19 H19C 109.5 . . ?
H19A C19 H19C 109.5 . . ?
H19B C19 H19C 109.5 . . ?
C4 C5 C6 119.4(5) . . ?
C4 C5 C9 120.7(5) . . ?
C6 C5 C9 119.9(6) . . ?
C5 C9 H9A 109.5 . . ?
C5 C9 H9B 109.5 . . ?
H9A C9 H9B 109.5 . . ?
C5 C9 H9C 109.5 . . ?
H9A C9 H9C 109.5 . . ?
H9B C9 H9C 109.5 . . ?
Cl1 C41 Cl2 112.5(3) . . ?
Cl1 C41 H41A 109.1 . . ?
Cl2 C41 H41A 109.1 . . ?
Cl1 C41 H41B 109.1 . . ?
Cl2 C41 H41B 109.1 . . ?
H41A C41 H41B 107.8 . . ?

loop_
_geom_bond_atom_site_label_1
_geom_bond_atom_site_label_2
_geom_bond_distance
_geom_bond_site_symmetry_2
_geom_bond_publ_flag
As1 N1 1.872(4) . ?
As1 N5 1.985(4) . ?
As1 N2 2.086(4) . ?
As1 N4 2.141(4) . ?
As1 C1 2.451(5) . ?
S2 O5 1.434(4) . ?
S2 O4 1.434(4) . ?
S2 O6 1.448(4) . ?
S2 C40 1.820(6) . ?
S1 O3 1.440(4) . ?
S1 O1 1.442(4) . ?
S1 O2 1.446(4) . ?
S1 C39 1.807(6) . ?
F3 C39 1.325(6) . ?
F6 C40 1.328(6) . ?
F2 C39 1.343(6) . ?
F5 C40 1.337(6) . ?
F1 C39 1.359(6) . ?
F4 C40 1.335(6) . ?
N5 C38 1.353(6) . ?
N5 C34 1.356(6) . ?
N2 C1 1.335(6) . ?
N2 C11 1.443(6) . ?
N4 C29 1.343(6) . ?
N4 C33 1.348(6) . ?
N3 C1 1.324(6) . ?
N3 C20 1.443(6) . ?
N3 H3B 0.8800 . ?
N1 C1 1.373(6) . ?
N1 C2 1.438(6) . ?
C32 C33 1.379(7) . ?
C32 C31 1.404(7) . ?
C32 H32A 0.9500 . ?
C29 C30 1.382(7) . ?
C29 H29A 0.9500 . ?
C38 C37 1.373(7) . ?
C38 H38A 0.9500 . ?
C11 C12 1.398(7) . ?
C11 C16 1.417(7) . ?
C18 C14 1.505(7) . ?
C18 H18A 0.9800 . ?
C18 H18B 0.9800 . ?
C18 H18C 0.9800 . ?
C14 C15 1.379(8) . ?
C14 C13 1.389(8) . ?
C27 C23 1.508(7) . ?
C27 H27A 0.9800 . ?
C27 H27B 0.9800 . ?
C27 H27C 0.9800 . ?
C15 C16 1.411(7) . ?
C15 H15A 0.9500 . ?
C24 C23 1.372(8) . ?
C24 C25 1.380(7) . ?
C24 H24A 0.9500 . ?
C8 C3 1.511(7) . ?
C8 H8A 0.9800 . ?
C8 H8B 0.9800 . ?
C8 H8C 0.9800 . ?
C36 C37 1.379(7) . ?
C36 C35 1.390(7) . ?
C36 H36A 0.9500 . ?
C25 C20 1.409(6) . ?
C25 C28 1.501(7) . ?
C12 C13 1.400(7) . ?
C12 C17 1.515(7) . ?
C26 C21 1.512(7) . ?
C26 H26A 0.9800 . ?
C26 H26B 0.9800 . ?
C26 H26C 0.9800 . ?
C2 C3 1.394(7) . ?
C2 C7 1.396(7) . ?
C20 C21 1.399(7) . ?
C30 C31 1.376(7) . ?
C30 H30A 0.9500 . ?
C13 H13A 0.9500 . ?
C35 C34 1.381(7) . ?
C35 H35A 0.9500 . ?
C31 H31A 0.9500 . ?
C10 C7 1.514(7) . ?
C10 H10A 0.9800 . ?
C10 H10B 0.9800 . ?
C10 H10C 0.9800 . ?
C3 C4 1.410(7) . ?
C34 C33 1.469(7) . ?
C28 H28A 0.9800 . ?
C28 H28B 0.9800 . ?
C28 H28C 0.9800 . ?
C23 C22 1.401(7) . ?
C17 H17A 0.9800 . ?
C17 H17B 0.9800 . ?
C17 H17C 0.9800 . ?
C16 C19 1.496(7) . ?
C6 C5 1.386(7) . ?
C6 C7 1.401(7) . ?
C6 H6A 0.9500 . ?
C37 H37A 0.9500 . ?
C21 C22 1.395(7) . ?
C22 H22A 0.9500 . ?
C4 C5 1.374(8) . ?
C4 H4A 0.9500 . ?
C19 H19A 0.9800 . ?
C19 H19B 0.9800 . ?
C19 H19C 0.9800 . ?
C5 C9 1.526(7) . ?
C9 H9A 0.9800 . ?
C9 H9B 0.9800 . ?
C9 H9C 0.9800 . ?
Cl1 C41 1.760(7) . ?
Cl2 C41 1.764(7) . ?
C41 H41A 0.9900 . ?
C41 H41B 0.9900 . ?

loop_
_geom_torsion_atom_site_label_1
_geom_torsion_atom_site_label_2
_geom_torsion_atom_site_label_3
_geom_torsion_atom_site_label_4
_geom_torsion
_geom_torsion_site_symmetry_1
_geom_torsion_site_symmetry_2
_geom_torsion_site_symmetry_3
_geom_torsion_site_symmetry_4
_geom_torsion_publ_flag
N1 As1 N5 C38 -106.6(4) . . . . ?
N2 As1 N5 C38 -41.4(4) . . . . ?
N4 As1 N5 C38 171.8(4) . . . . ?
C1 As1 N5 C38 -72.0(4) . . . . ?
N1 As1 N5 C34 77.4(4) . . . . ?
N2 As1 N5 C34 142.6(4) . . . . ?
N4 As1 N5 C34 -4.2(4) . . . . ?
C1 As1 N5 C34 112.0(4) . . . . ?
N1 As1 N2 C1 -10.1(3) . . . . ?
N5 As1 N2 C1 -113.7(3) . . . . ?
N4 As1 N2 C1 -48.2(4) . . . . ?
N1 As1 N2 C11 -150.7(4) . . . . ?
N5 As1 N2 C11 105.7(4) . . . . ?
N4 As1 N2 C11 171.2(4) . . . . ?
C1 As1 N2 C11 -140.6(5) . . . . ?
N1 As1 N4 C29 76.4(4) . . . . ?
N5 As1 N4 C29 -179.8(4) . . . . ?
N2 As1 N4 C29 110.9(4) . . . . ?
C1 As1 N4 C29 83.6(4) . . . . ?
N1 As1 N4 C33 -94.3(3) . . . . ?
N5 As1 N4 C33 9.4(3) . . . . ?
N2 As1 N4 C33 -59.8(4) . . . . ?
C1 As1 N4 C33 -87.1(4) . . . . ?
N5 As1 N1 C1 93.4(3) . . . . ?
N2 As1 N1 C1 9.8(3) . . . . ?
N4 As1 N1 C1 168.6(3) . . . . ?
N5 As1 N1 C2 -99.8(4) . . . . ?
N2 As1 N1 C2 176.7(5) . . . . ?
N4 As1 N1 C2 -24.6(4) . . . . ?
C1 As1 N1 C2 166.8(6) . . . . ?
C33 N4 C29 C30 2.7(7) . . . . ?
As1 N4 C29 C30 -167.6(4) . . . . ?
C34 N5 C38 C37 -1.8(7) . . . . ?
As1 N5 C38 C37 -177.7(4) . . . . ?
C1 N2 C11 C12 -82.3(6) . . . . ?
As1 N2 C11 C12 46.1(6) . . . . ?
C1 N2 C11 C16 101.5(6) . . . . ?
As1 N2 C11 C16 -130.1(4) . . . . ?
O5 S2 C40 F6 174.4(4) . . . . ?
O4 S2 C40 F6 53.4(4) . . . . ?
O6 S2 C40 F6 -65.9(4) . . . . ?
O5 S2 C40 F4 -65.3(4) . . . . ?
O4 S2 C40 F4 173.7(4) . . . . ?
O6 S2 C40 F4 54.4(4) . . . . ?
O5 S2 C40 F5 54.0(5) . . . . ?
O4 S2 C40 F5 -67.0(5) . . . . ?
O6 S2 C40 F5 173.7(4) . . . . ?
C13 C14 C15 C16 -1.5(8) . . . . ?
C18 C14 C15 C16 178.6(5) . . . . ?
C23 C24 C25 C20 0.5(8) . . . . ?
C23 C24 C25 C28 179.1(5) . . . . ?
C16 C11 C12 C13 -5.2(7) . . . . ?
N2 C11 C12 C13 178.7(4) . . . . ?
C16 C11 C12 C17 174.3(5) . . . . ?
N2 C11 C12 C17 -1.8(7) . . . . ?
C1 N1 C2 C3 -98.7(6) . . . . ?
As1 N1 C2 C3 98.3(5) . . . . ?
C1 N1 C2 C7 86.9(6) . . . . ?
As1 N1 C2 C7 -76.2(6) . . . . ?
C24 C25 C20 C21 3.7(7) . . . . ?
C28 C25 C20 C21 -174.9(5) . . . . ?
C24 C25 C20 N3 -179.0(4) . . . . ?
C28 C25 C20 N3 2.4(7) . . . . ?
C1 N3 C20 C21 -83.5(6) . . . . ?
C1 N3 C20 C25 99.1(6) . . . . ?
O3 S1 C39 F3 65.2(4) . . . . ?
O1 S1 C39 F3 -55.4(4) . . . . ?
O2 S1 C39 F3 -174.6(4) . . . . ?
O3 S1 C39 F2 -174.1(4) . . . . ?
O1 S1 C39 F2 65.3(4) . . . . ?
O2 S1 C39 F2 -53.9(4) . . . . ?
O3 S1 C39 F1 -54.7(4) . . . . ?
O1 S1 C39 F1 -175.3(4) . . . . ?
O2 S1 C39 F1 65.5(4) . . . . ?
N4 C29 C30 C31 -0.6(8) . . . . ?
C15 C14 C13 C12 2.5(8) . . . . ?
C18 C14 C13 C12 -177.6(5) . . . . ?
C11 C12 C13 C14 0.8(8) . . . . ?
C17 C12 C13 C14 -178.7(5) . . . . ?
C37 C36 C35 C34 0.0(8) . . . . ?
C29 C30 C31 C32 -1.9(8) . . . . ?
C33 C32 C31 C30 2.4(8) . . . . ?
C7 C2 C3 C4 4.7(7) . . . . ?
N1 C2 C3 C4 -169.6(4) . . . . ?
C7 C2 C3 C8 -174.5(5) . . . . ?
N1 C2 C3 C8 11.2(7) . . . . ?
C38 N5 C34 C35 2.3(7) . . . . ?
As1 N5 C34 C35 178.3(4) . . . . ?
C38 N5 C34 C33 -177.1(4) . . . . ?
As1 N5 C34 C33 -1.1(6) . . . . ?
C36 C35 C34 N5 -1.4(8) . . . . ?
C36 C35 C34 C33 177.9(5) . . . . ?
C25 C24 C23 C22 -3.6(8) . . . . ?
C25 C24 C23 C27 178.6(5) . . . . ?
C14 C15 C16 C11 -2.7(7) . . . . ?
C14 C15 C16 C19 177.8(5) . . . . ?
C12 C11 C16 C15 6.0(7) . . . . ?
N2 C11 C16 C15 -177.9(4) . . . . ?
C12 C11 C16 C19 -174.5(5) . . . . ?
N2 C11 C16 C19 1.7(7) . . . . ?
C20 N3 C1 N2 -12.6(8) . . . . ?
C20 N3 C1 N1 168.7(4) . . . . ?
C20 N3 C1 As1 -138.6(12) . . . . ?
C11 N2 C1 N3 -21.3(8) . . . . ?
As1 N2 C1 N3 -165.8(5) . . . . ?
C11 N2 C1 N1 157.6(4) . . . . ?
As1 N2 C1 N1 13.1(3) . . . . ?
C11 N2 C1 As1 144.5(5) . . . . ?
C2 N1 C1 N3 -3.2(8) . . . . ?
As1 N1 C1 N3 164.3(4) . . . . ?
C2 N1 C1 N2 177.8(4) . . . . ?
As1 N1 C1 N2 -14.7(4) . . . . ?
C2 N1 C1 As1 -167.5(6) . . . . ?
N1 As1 C1 N3 -62.2(13) . . . . ?
N5 As1 C1 N3 -156.1(13) . . . . ?
N2 As1 C1 N3 134.5(15) . . . . ?
N4 As1 C1 N3 -75.0(14) . . . . ?
N1 As1 C1 N2 163.3(4) . . . . ?
N5 As1 C1 N2 69.4(3) . . . . ?
N4 As1 C1 N2 150.5(3) . . . . ?
N5 As1 C1 N1 -94.0(3) . . . . ?
N2 As1 C1 N1 -163.3(4) . . . . ?
N4 As1 C1 N1 -12.9(3) . . . . ?
N5 C38 C37 C36 0.3(8) . . . . ?
C35 C36 C37 C38 0.5(8) . . . . ?
C25 C20 C21 C22 -4.5(7) . . . . ?
N3 C20 C21 C22 178.1(4) . . . . ?
C25 C20 C21 C26 174.7(5) . . . . ?
N3 C20 C21 C26 -2.7(7) . . . . ?
C3 C2 C7 C6 -3.3(7) . . . . ?
N1 C2 C7 C6 171.0(4) . . . . ?
C3 C2 C7 C10 178.5(5) . . . . ?
N1 C2 C7 C10 -7.2(7) . . . . ?
C5 C6 C7 C2 -1.5(7) . . . . ?
C5 C6 C7 C10 176.7(5) . . . . ?
C29 N4 C33 C32 -2.2(7) . . . . ?
As1 N4 C33 C32 169.0(4) . . . . ?
C29 N4 C33 C34 176.4(4) . . . . ?
As1 N4 C33 C34 -12.5(5) . . . . ?
C31 C32 C33 N4 -0.4(8) . . . . ?
C31 C32 C33 C34 -178.7(5) . . . . ?
N5 C34 C33 N4 9.2(6) . . . . ?
C35 C34 C33 N4 -170.2(5) . . . . ?
N5 C34 C33 C32 -172.4(5) . . . . ?
C35 C34 C33 C32 8.3(8) . . . . ?
C20 C21 C22 C23 1.2(8) . . . . ?
C26 C21 C22 C23 -178.0(5) . . . . ?
C24 C23 C22 C21 2.7(8) . . . . ?
C27 C23 C22 C21 -179.5(5) . . . . ?
C2 C3 C4 C5 -1.3(7) . . . . ?
C8 C3 C4 C5 177.9(5) . . . . ?
C3 C4 C5 C6 -3.3(8) . . . . ?
C3 C4 C5 C9 176.0(5) . . . . ?
C7 C6 C5 C4 4.8(8) . . . . ?
C7 C6 C5 C9 -174.6(5) . . . . ?
